data_1520761
loop_
_publ_author_name
'Cheng, Shou-Ling'
'Jiang, Xiao-Ling'
'Shi, Yong'
'Tian, Wei-Sheng'

_publ_section_title
;
 Concise synthesis of the core structures of saundersiosides.
;
_journal_issue 10
_journal_name_full 'Organic letters'
_journal_page_first 2346
_journal_page_last 2349
_journal_paper_doi 10.1021/acs.orglett.5b00821
_journal_volume 17
_journal_year 2015
_chemical_absolute_configuration ad
_chemical_formula_sum 'C26 H40 O5'
_chemical_formula_weight 432.58
_chemical_name_systematic
; 
 ? 
;
_space_group_IT_number 19
_symmetry_cell_setting orthorhombic
_symmetry_space_group_name_Hall 'P 2ac 2ab'
_symmetry_space_group_name_H-M 'P 21 21 21'
_atom_sites_solution_hydrogens geom
_atom_sites_solution_primary direct
_atom_sites_solution_secondary difmap
_audit_creation_method SHELXL-97
_cell_angle_alpha 90.00
_cell_angle_beta 90.00
_cell_angle_gamma 90.00
_cell_formula_units_Z 4
_cell_length_a 7.3909(7)
_cell_length_b 12.9276(12)
_cell_length_c 25.254(2)
_cell_measurement_reflns_used 7230
_cell_measurement_temperature 293(2)
_cell_measurement_theta_max 56.400
_cell_measurement_theta_min 4.507
_cell_volume 2412.9(4)
_computing_cell_refinement 'Bruker SMART'
_computing_data_collection 'Bruker SMART'
_computing_data_reduction 'Bruker SHELXTL'
_computing_molecular_graphics 'Bruker SHELXTL'
_computing_publication_material 'Bruker SHELXTL'
_computing_structure_refinement 'SHELXL-97 (Sheldrick, 1997)'
_computing_structure_solution 'SHELXS-97 (Sheldrick, 1990)'
_diffrn_ambient_temperature 293(2)
_diffrn_measured_fraction_theta_full 0.998
_diffrn_measured_fraction_theta_max 0.998
_diffrn_measurement_device_type 'CCD area detector'
_diffrn_measurement_method 'phi and omega scans'
_diffrn_radiation_monochromator graphite
_diffrn_radiation_source 'fine-focus sealed tube'
_diffrn_radiation_type MoK\a
_diffrn_radiation_wavelength 0.71073
_diffrn_reflns_av_R_equivalents 0.0230
_diffrn_reflns_av_sigmaI/netI 0.0249
_diffrn_reflns_limit_h_max 9
_diffrn_reflns_limit_h_min -9
_diffrn_reflns_limit_k_max 10
_diffrn_reflns_limit_k_min -15
_diffrn_reflns_limit_l_max 31
_diffrn_reflns_limit_l_min -30
_diffrn_reflns_number 13094
_diffrn_reflns_theta_full 26.00
_diffrn_reflns_theta_max 26.00
_diffrn_reflns_theta_min 1.61
_exptl_absorpt_coefficient_mu 0.081
_exptl_absorpt_correction_T_max 1.00000
_exptl_absorpt_correction_T_min 0.89995
_exptl_absorpt_correction_type empirical
_exptl_absorpt_process_details sadabs
_exptl_crystal_colour colorless
_exptl_crystal_density_diffrn 1.191
_exptl_crystal_density_method 'not measured'
_exptl_crystal_description prismatic
_exptl_crystal_F_000 944
_exptl_crystal_size_max 0.358
_exptl_crystal_size_mid 0.307
_exptl_crystal_size_min 0.169
_refine_diff_density_max 0.177
_refine_diff_density_min -0.160
_refine_diff_density_rms 0.036
_refine_ls_abs_structure_details 'Flack H D (1983), Acta Cryst. A39, 876-881'
_refine_ls_abs_structure_Flack 0.5(10)
_refine_ls_extinction_coef 0.021(2)
_refine_ls_extinction_expression Fc^*^=kFc[1+0.001xFc^2^\l^3^/sin(2\q)]^-1/4^
_refine_ls_extinction_method SHELXL
_refine_ls_goodness_of_fit_ref 1.030
_refine_ls_hydrogen_treatment constr
_refine_ls_matrix_type full
_refine_ls_number_parameters 285
_refine_ls_number_reflns 4711
_refine_ls_number_restraints 0
_refine_ls_restrained_S_all 1.030
_refine_ls_R_factor_all 0.0435
_refine_ls_R_factor_gt 0.0405
_refine_ls_shift/su_max 0.001
_refine_ls_shift/su_mean 0.000
_refine_ls_structure_factor_coef Fsqd
_refine_ls_weighting_details 'calc w=1/[\s^2^(Fo^2^)+(0.0723P)^2^+0.1816P] where P=(Fo^2^+2Fc^2^)/3'
_refine_ls_weighting_scheme calc
_refine_ls_wR_factor_gt 0.1091
_refine_ls_wR_factor_ref 0.1126
_reflns_number_gt 4356
_reflns_number_total 4711
_reflns_threshold_expression >2sigma(I)
_cod_data_source_file ol5b00821_si_003.cif
_cod_data_source_block cd211356
_cod_depositor_comments
;
The following automatic conversions were performed:

'_symmetry_cell_setting' value 'Orthorhombic' changed to
'orthorhombic' according to
/usr/data/users/saulius/crontab/automatic-downloads/current/ACS/lib/dictionaries/cif_core.dic
dictionary named 'cif_core.dic' version 2.4.2 from 2011-04-26.

Automatic conversion script
Id: cif_fix_values 3271 2015-04-21 07:52:19Z andrius 
;
_cod_original_sg_symbol_H-M P2(1)2(1)2(1)
_cod_database_code 1520761

loop_
_symmetry_equiv_pos_as_xyz
'x, y, z'
'-x+1/2, -y, z+1/2'
'-x, y+1/2, -z+1/2'
'x+1/2, -y+1/2, -z'

loop_
_atom_site_label
_atom_site_type_symbol
_atom_site_fract_x
_atom_site_fract_y
_atom_site_fract_z
_atom_site_U_iso_or_equiv
_atom_site_adp_type
_atom_site_occupancy
_atom_site_symmetry_multiplicity
_atom_site_calc_flag
_atom_site_refinement_flags
O1 O -0.19882(19) 0.48894(15) 0.81219(5) 0.0846(5) Uani 1 1 d .
O2 O -0.1985(3) 0.5251(2) 0.89685(7) 0.1388(10) Uani 1 1 d .
O3 O -0.0960(2) 0.62085(11) 0.55352(6) 0.0824(5) Uani 1 1 d .
O4 O 0.35044(14) 0.52957(8) 0.76616(4) 0.0497(3) Uani 1 1 d .
O5 O 0.3324(2) 0.69768(9) 0.79884(5) 0.0640(3) Uani 1 1 d .
C1 C 0.3780(3) 0.39477(17) 0.52820(7) 0.0666(5) Uani 1 1 d .
H1A H 0.4568 0.4335 0.5047 0.080 Uiso 1 1 calc R
H1B H 0.4523 0.3562 0.5529 0.080 Uiso 1 1 calc R
C2 C 0.2591(3) 0.32208(17) 0.49672(8) 0.0741(6) Uani 1 1 d .
H2A H 0.3204 0.2988 0.4649 0.089 Uiso 1 1 calc R
H2B H 0.2256 0.2622 0.5177 0.089 Uiso 1 1 calc R
C3 C 0.0951(3) 0.38617(15) 0.48313(7) 0.0624(4) Uani 1 1 d .
H3 H -0.0173 0.3507 0.4734 0.075 Uiso 1 1 calc R
C4 C 0.1269(3) 0.49295(16) 0.46301(6) 0.0679(5) Uani 1 1 d .
H4A H 0.0335 0.5240 0.4412 0.082 Uiso 1 1 calc R
H4B H 0.2497 0.5118 0.4534 0.082 Uiso 1 1 calc R
C5 C 0.0857(2) 0.47661(13) 0.52094(6) 0.0513(4) Uani 1 1 d .
C6 C -0.0931(2) 0.51247(14) 0.54217(6) 0.0565(4) Uani 1 1 d .
H6 H -0.1877 0.4969 0.5162 0.068 Uiso 1 1 calc R
C7 C -0.1384(2) 0.45938(16) 0.59371(6) 0.0568(4) Uani 1 1 d .
H7A H -0.1630 0.3869 0.5870 0.068 Uiso 1 1 calc R
H7B H -0.2469 0.4901 0.6086 0.068 Uiso 1 1 calc R
C8 C 0.01617(19) 0.46855(13) 0.63367(6) 0.0456(3) Uani 1 1 d .
H8 H 0.0408 0.5420 0.6399 0.055 Uiso 1 1 calc R
C9 C 0.18771(19) 0.41784(11) 0.61064(5) 0.0425(3) Uani 1 1 d .
H9 H 0.1540 0.3467 0.6016 0.051 Uiso 1 1 calc R
C10 C 0.2496(2) 0.46913(13) 0.55842(6) 0.0492(3) Uani 1 1 d .
C11 C 0.3410(2) 0.40954(12) 0.65159(6) 0.0480(3) Uani 1 1 d .
H11A H 0.4394 0.3697 0.6364 0.058 Uiso 1 1 calc R
H11B H 0.3865 0.4783 0.6592 0.058 Uiso 1 1 calc R
C12 C 0.2819(2) 0.35891(12) 0.70324(6) 0.0479(3) Uani 1 1 d .
H12A H 0.2466 0.2878 0.6966 0.057 Uiso 1 1 calc R
H12B H 0.3823 0.3584 0.7280 0.057 Uiso 1 1 calc R
C13 C 0.1236(2) 0.41767(11) 0.72719(5) 0.0441(3) Uani 1 1 d .
C14 C -0.03140(19) 0.41786(13) 0.68622(6) 0.0490(3) Uani 1 1 d .
H14 H -0.0571 0.3451 0.6783 0.059 Uiso 1 1 calc R
C15 C -0.1933(2) 0.45782(18) 0.71779(7) 0.0655(5) Uani 1 1 d .
H15A H -0.1921 0.5327 0.7199 0.079 Uiso 1 1 calc R
H15B H -0.3064 0.4356 0.7019 0.079 Uiso 1 1 calc R
C16 C -0.1676(3) 0.40937(19) 0.77235(7) 0.0695(5) Uani 1 1 d .
H16 H -0.2550 0.3532 0.7771 0.083 Uiso 1 1 calc R
C17 C 0.0261(2) 0.36520(14) 0.77420(6) 0.0562(4) Uani 1 1 d .
H17 H 0.0164 0.2916 0.7654 0.067 Uiso 1 1 calc R
C18 C 0.1781(2) 0.52884(11) 0.74116(6) 0.0448(3) Uani 1 1 d .
H18A H 0.1825 0.5704 0.7092 0.054 Uiso 1 1 calc R
H18B H 0.0886 0.5588 0.7647 0.054 Uiso 1 1 calc R
C19 C 0.3381(3) 0.57395(15) 0.56746(8) 0.0681(5) Uani 1 1 d .
H19A H 0.4491 0.5648 0.5866 0.102 Uiso 1 1 calc R
H19B H 0.2579 0.6173 0.5875 0.102 Uiso 1 1 calc R
H19C H 0.3632 0.6059 0.5339 0.102 Uiso 1 1 calc R
C20 C 0.1102(3) 0.37105(15) 0.82952(6) 0.0618(4) Uani 1 1 d .
H20 H 0.1749 0.4370 0.8322 0.074 Uiso 1 1 calc R
C21 C 0.2447(4) 0.2851(2) 0.84031(9) 0.0988(8) Uani 1 1 d .
H21A H 0.1833 0.2197 0.8397 0.148 Uiso 1 1 calc R
H21B H 0.2990 0.2955 0.8744 0.148 Uiso 1 1 calc R
H21C H 0.3370 0.2858 0.8136 0.148 Uiso 1 1 calc R
C22 C -0.0420(3) 0.3722(2) 0.87005(8) 0.0860(7) Uani 1 1 d .
H22A H -0.1162 0.3108 0.8659 0.103 Uiso 1 1 calc R
H22B H 0.0083 0.3719 0.9055 0.103 Uiso 1 1 calc R
C23 C -0.1538(3) 0.4653(3) 0.86254(8) 0.0952(8) Uani 1 1 d .
C24 C -0.1401(5) 0.68440(18) 0.51322(10) 0.1021(9) Uani 1 1 d .
H24A H -0.2397 0.6555 0.4938 0.153 Uiso 1 1 calc R
H24B H -0.0380 0.6922 0.4901 0.153 Uiso 1 1 calc R
H24C H -0.1740 0.7508 0.5270 0.153 Uiso 1 1 calc R
C25 C 0.4281(2) 0.62772(13) 0.76795(7) 0.0590(4) Uani 1 1 d .
H25A H 0.5501 0.6218 0.7818 0.071 Uiso 1 1 calc R
H25B H 0.4365 0.6546 0.7322 0.071 Uiso 1 1 calc R
C26 C 0.3379(5) 0.67176(18) 0.85282(8) 0.0898(7) Uani 1 1 d .
H26A H 0.4606 0.6575 0.8630 0.135 Uiso 1 1 calc R
H26B H 0.2648 0.6116 0.8589 0.135 Uiso 1 1 calc R
H26C H 0.2922 0.7284 0.8734 0.135 Uiso 1 1 calc R

loop_
_atom_site_aniso_label
_atom_site_aniso_U_11
_atom_site_aniso_U_22
_atom_site_aniso_U_33
_atom_site_aniso_U_23
_atom_site_aniso_U_13
_atom_site_aniso_U_12
O1 0.0560(7) 0.1390(14) 0.0588(7) -0.0100(8) 0.0096(6) 0.0144(8)
O2 0.1188(16) 0.230(3) 0.0680(9) -0.0327(13) 0.0110(10) 0.0531(19)
O3 0.1069(11) 0.0636(8) 0.0766(8) -0.0076(6) -0.0360(8) 0.0271(8)
O4 0.0413(5) 0.0484(5) 0.0595(6) -0.0039(4) -0.0091(5) -0.0005(4)
O5 0.0824(9) 0.0491(6) 0.0605(6) -0.0012(5) -0.0065(6) -0.0006(6)
C1 0.0564(10) 0.0937(13) 0.0497(8) 0.0046(8) 0.0052(7) 0.0115(10)
C2 0.0819(14) 0.0826(13) 0.0577(10) -0.0122(9) 0.0000(9) 0.0200(11)
C3 0.0663(11) 0.0702(10) 0.0506(8) -0.0068(7) -0.0052(8) 0.0009(9)
C4 0.0711(12) 0.0850(12) 0.0477(8) 0.0082(8) -0.0046(8) -0.0003(10)
C5 0.0543(9) 0.0555(8) 0.0439(7) 0.0038(6) -0.0062(6) -0.0025(7)
C6 0.0537(9) 0.0628(9) 0.0529(8) -0.0014(7) -0.0163(7) 0.0068(7)
C7 0.0382(8) 0.0814(11) 0.0510(8) -0.0041(8) -0.0063(6) 0.0026(8)
C8 0.0368(7) 0.0540(8) 0.0460(7) -0.0018(6) -0.0059(6) 0.0016(6)
C9 0.0389(7) 0.0445(7) 0.0441(7) 0.0004(5) -0.0024(6) -0.0009(6)
C10 0.0431(8) 0.0564(8) 0.0480(7) 0.0064(7) -0.0008(6) -0.0027(7)
C11 0.0385(7) 0.0572(8) 0.0483(8) 0.0008(6) -0.0014(6) 0.0081(6)
C12 0.0495(8) 0.0467(8) 0.0474(7) 0.0005(6) -0.0055(6) 0.0053(6)
C13 0.0412(7) 0.0476(7) 0.0433(7) 0.0027(6) -0.0027(6) -0.0033(6)
C14 0.0383(7) 0.0622(9) 0.0465(8) -0.0022(7) -0.0031(6) -0.0072(6)
C15 0.0356(8) 0.1071(15) 0.0539(9) -0.0028(9) 0.0014(7) -0.0039(9)
C16 0.0479(9) 0.1066(15) 0.0539(9) -0.0002(9) 0.0052(7) -0.0177(10)
C17 0.0590(10) 0.0598(9) 0.0498(8) 0.0038(7) 0.0022(7) -0.0139(8)
C18 0.0393(7) 0.0479(7) 0.0471(7) 0.0001(6) -0.0053(6) 0.0032(6)
C19 0.0666(11) 0.0702(11) 0.0675(10) 0.0185(9) -0.0119(9) -0.0203(9)
C20 0.0699(11) 0.0706(10) 0.0447(8) 0.0099(7) 0.0010(7) -0.0085(9)
C21 0.130(2) 0.1049(17) 0.0620(11) 0.0204(12) -0.0032(13) 0.0310(17)
C22 0.0811(15) 0.1251(19) 0.0519(10) 0.0125(11) 0.0084(10) -0.0158(14)
C23 0.0667(13) 0.167(2) 0.0524(10) -0.0084(13) 0.0144(9) 0.0028(16)
C24 0.153(3) 0.0698(13) 0.0837(14) 0.0128(11) -0.0273(17) 0.0085(16)
C25 0.0531(9) 0.0613(9) 0.0626(9) -0.0027(8) 0.0001(7) -0.0147(8)
C26 0.139(2) 0.0737(12) 0.0566(10) -0.0098(9) -0.0001(13) -0.0080(14)

loop_
_atom_type_symbol
_atom_type_description
_atom_type_scat_dispersion_real
_atom_type_scat_dispersion_imag
_atom_type_scat_source
C C 0.0033 0.0016 'International Tables Vol C Tables 4.2.6.8 and 6.1.1.4'
H H 0.0000 0.0000 'International Tables Vol C Tables 4.2.6.8 and 6.1.1.4'
O O 0.0106 0.0060 'International Tables Vol C Tables 4.2.6.8 and 6.1.1.4'

loop_
_geom_angle_atom_site_label_1
_geom_angle_atom_site_label_2
_geom_angle_atom_site_label_3
_geom_angle
C23 O1 C16 116.8(2)
C24 O3 C6 116.69(16)
C25 O4 C18 112.92(12)
C25 O5 C26 112.03(16)
C2 C1 C10 106.76(15)
C2 C1 H1A 110.4
C10 C1 H1A 110.4
C2 C1 H1B 110.4
C10 C1 H1B 110.4
H1A C1 H1B 108.6
C3 C2 C1 104.20(16)
C3 C2 H2A 110.9
C1 C2 H2A 110.9
C3 C2 H2B 110.9
C1 C2 H2B 110.9
H2A C2 H2B 108.9
C4 C3 C2 117.38(18)
C4 C3 C5 60.39(11)
C2 C3 C5 108.56(15)
C4 C3 H3 118.8
C2 C3 H3 118.8
C5 C3 H3 118.8
C3 C4 C5 60.51(11)
C3 C4 H4A 117.7
C5 C4 H4A 117.7
C3 C4 H4B 117.7
C5 C4 H4B 117.7
H4A C4 H4B 114.8
C6 C5 C4 118.76(15)
C6 C5 C3 120.37(15)
C4 C5 C3 59.11(12)
C6 C5 C10 119.52(12)
C4 C5 C10 116.47(15)
C3 C5 C10 107.67(14)
O3 C6 C5 112.79(16)
O3 C6 C7 105.63(14)
C5 C6 C7 111.30(13)
O3 C6 H6 109.0
C5 C6 H6 109.0
C7 C6 H6 109.0
C6 C7 C8 111.60(14)
C6 C7 H7A 109.3
C8 C7 H7A 109.3
C6 C7 H7B 109.3
C8 C7 H7B 109.3
H7A C7 H7B 108.0
C14 C8 C7 111.69(12)
C14 C8 C9 109.63(12)
C7 C8 C9 109.44(12)
C14 C8 H8 108.7
C7 C8 H8 108.7
C9 C8 H8 108.7
C11 C9 C8 112.46(11)
C11 C9 C10 112.69(12)
C8 C9 C10 112.52(12)
C11 C9 H9 106.2
C8 C9 H9 106.2
C10 C9 H9 106.2
C19 C10 C5 111.98(14)
C19 C10 C9 112.41(13)
C5 C10 C9 108.56(12)
C19 C10 C1 111.26(15)
C5 C10 C1 102.57(13)
C9 C10 C1 109.58(14)
C12 C11 C9 113.24(12)
C12 C11 H11A 108.9
C9 C11 H11A 108.9
C12 C11 H11B 108.9
C9 C11 H11B 108.9
H11A C11 H11B 107.7
C13 C12 C11 110.28(12)
C13 C12 H12A 109.6
C11 C12 H12A 109.6
C13 C12 H12B 109.6
C11 C12 H12B 109.6
H12A C12 H12B 108.1
C12 C13 C18 110.97(12)
C12 C13 C14 107.78(12)
C18 C13 C14 110.33(12)
C12 C13 C17 116.44(13)
C18 C13 C17 110.91(12)
C14 C13 C17 99.74(12)
C8 C14 C15 119.38(15)
C8 C14 C13 114.44(12)
C15 C14 C13 103.43(12)
C8 C14 H14 106.2
C15 C14 H14 106.2
C13 C14 H14 106.2
C16 C15 C14 103.59(15)
C16 C15 H15A 111.0
C14 C15 H15A 111.0
C16 C15 H15B 111.0
C14 C15 H15B 111.0
H15A C15 H15B 109.0
O1 C16 C15 108.31(19)
O1 C16 C17 112.81(15)
C15 C16 C17 107.16(14)
O1 C16 H16 109.5
C15 C16 H16 109.5
C17 C16 H16 109.5
C20 C17 C16 112.73(15)
C20 C17 C13 119.32(14)
C16 C17 C13 104.32(14)
C20 C17 H17 106.6
C16 C17 H17 106.6
C13 C17 H17 106.6
O4 C18 C13 110.09(11)
O4 C18 H18A 109.6
C13 C18 H18A 109.6
O4 C18 H18B 109.6
C13 C18 H18B 109.6
H18A C18 H18B 108.2
C10 C19 H19A 109.5
C10 C19 H19B 109.5
H19A C19 H19B 109.5
C10 C19 H19C 109.5
H19A C19 H19C 109.5
H19B C19 H19C 109.5
C21 C20 C22 111.79(17)
C21 C20 C17 113.22(17)
C22 C20 C17 108.31(16)
C21 C20 H20 107.8
C22 C20 H20 107.8
C17 C20 H20 107.8
C20 C21 H21A 109.5
C20 C21 H21B 109.5
H21A C21 H21B 109.5
C20 C21 H21C 109.5
H21A C21 H21C 109.5
H21B C21 H21C 109.5
C23 C22 C20 109.66(18)
C23 C22 H22A 109.7
C20 C22 H22A 109.7
C23 C22 H22B 109.7
C20 C22 H22B 109.7
H22A C22 H22B 108.2
O2 C23 O1 117.6(3)
O2 C23 C22 125.8(2)
O1 C23 C22 116.4(2)
O3 C24 H24A 109.5
O3 C24 H24B 109.5
H24A C24 H24B 109.5
O3 C24 H24C 109.5
H24A C24 H24C 109.5
H24B C24 H24C 109.5
O5 C25 O4 113.69(14)
O5 C25 H25A 108.8
O4 C25 H25A 108.8
O5 C25 H25B 108.8
O4 C25 H25B 108.8
H25A C25 H25B 107.7
O5 C26 H26A 109.5
O5 C26 H26B 109.5
H26A C26 H26B 109.5
O5 C26 H26C 109.5
H26A C26 H26C 109.5
H26B C26 H26C 109.5

loop_
_geom_bond_atom_site_label_1
_geom_bond_atom_site_label_2
_geom_bond_distance
O1 C23 1.349(3)
O1 C16 1.457(3)
O2 C23 1.207(3)
O3 C24 1.348(2)
O3 C6 1.430(2)
O4 C25 1.393(2)
O4 C18 1.4217(17)
O5 C25 1.388(2)
O5 C26 1.404(2)
C1 C2 1.512(3)
C1 C10 1.551(2)
C1 H1A 0.9700
C1 H1B 0.9700
C2 C3 1.508(3)
C2 H2A 0.9700
C2 H2B 0.9700
C3 C4 1.490(3)
C3 C5 1.511(2)
C3 H3 0.9800
C4 C5 1.509(2)
C4 H4A 0.9700
C4 H4B 0.9700
C5 C6 1.500(2)
C5 C10 1.541(2)
C6 C7 1.509(2)
C6 H6 0.9800
C7 C8 1.529(2)
C7 H7A 0.9700
C7 H7B 0.9700
C8 C14 1.521(2)
C8 C9 1.541(2)
C8 H8 0.9800
C9 C11 1.5376(19)
C9 C10 1.545(2)
C9 H9 0.9800
C10 C19 1.522(2)
C11 C12 1.523(2)
C11 H11A 0.9700
C11 H11B 0.9700
C12 C13 1.520(2)
C12 H12A 0.9700
C12 H12B 0.9700
C13 C18 1.534(2)
C13 C14 1.5438(19)
C13 C17 1.546(2)
C14 C15 1.528(2)
C14 H14 0.9800
C15 C16 1.526(3)
C15 H15A 0.9700
C15 H15B 0.9700
C16 C17 1.542(3)
C16 H16 0.9800
C17 C20 1.531(2)
C17 H17 0.9800
C18 H18A 0.9700
C18 H18B 0.9700
C19 H19A 0.9600
C19 H19B 0.9600
C19 H19C 0.9600
C20 C21 1.515(3)
C20 C22 1.521(3)
C20 H20 0.9800
C21 H21A 0.9600
C21 H21B 0.9600
C21 H21C 0.9600
C22 C23 1.472(4)
C22 H22A 0.9700
C22 H22B 0.9700
C24 H24A 0.9600
C24 H24B 0.9600
C24 H24C 0.9600
C25 H25A 0.9700
C25 H25B 0.9700
C26 H26A 0.9600
C26 H26B 0.9600
C26 H26C 0.9600

loop_
_geom_torsion_atom_site_label_1
_geom_torsion_atom_site_label_2
_geom_torsion_atom_site_label_3
_geom_torsion_atom_site_label_4
_geom_torsion
C10 C1 C2 C3 31.6(2)
C1 C2 C3 C4 45.7(2)
C1 C2 C3 C5 -19.9(2)
C2 C3 C4 C5 -96.77(17)
C3 C4 C5 C6 -110.10(18)
C3 C4 C5 C10 95.58(17)
C4 C3 C5 C6 107.41(18)
C2 C3 C5 C6 -141.04(17)
C2 C3 C5 C4 111.55(19)
C4 C3 C5 C10 -110.77(16)
C2 C3 C5 C10 0.78(19)
C24 O3 C6 C5 87.0(2)
C24 O3 C6 C7 -151.2(2)
C4 C5 C6 O3 -81.01(19)
C3 C5 C6 O3 -150.08(14)
C10 C5 C6 O3 72.52(19)
C4 C5 C6 C7 160.46(15)
C3 C5 C6 C7 91.39(17)
C10 C5 C6 C7 -46.0(2)
O3 C6 C7 C8 -70.66(18)
C5 C6 C7 C8 52.09(19)
C6 C7 C8 C14 178.30(14)
C6 C7 C8 C9 -60.12(18)
C14 C8 C9 C11 -48.67(16)
C7 C8 C9 C11 -171.49(13)
C14 C8 C9 C10 -177.22(12)
C7 C8 C9 C10 59.96(16)
C6 C5 C10 C19 -80.4(2)
C4 C5 C10 C19 73.7(2)
C3 C5 C10 C19 137.39(16)
C6 C5 C10 C9 44.3(2)
C4 C5 C10 C9 -161.58(15)
C3 C5 C10 C9 -97.90(15)
C6 C5 C10 C1 160.21(15)
C4 C5 C10 C1 -45.7(2)
C3 C5 C10 C1 18.01(17)
C11 C9 C10 C19 -53.91(18)
C8 C9 C10 C19 74.53(17)
C11 C9 C10 C5 -178.35(12)
C8 C9 C10 C5 -49.92(16)
C11 C9 C10 C1 70.36(16)
C8 C9 C10 C1 -161.21(13)
C2 C1 C10 C19 -150.58(15)
C2 C1 C10 C5 -30.70(18)
C2 C1 C10 C9 84.49(17)
C8 C9 C11 C12 51.65(17)
C10 C9 C11 C12 -179.88(12)
C9 C11 C12 C13 -56.88(16)
C11 C12 C13 C18 -62.46(15)
C11 C12 C13 C14 58.44(16)
C11 C12 C13 C17 169.41(12)
C7 C8 C14 C15 -60.71(19)
C9 C8 C14 C15 177.81(13)
C7 C8 C14 C13 176.01(13)
C9 C8 C14 C13 54.53(17)
C12 C13 C14 C8 -59.80(17)
C18 C13 C14 C8 61.50(17)
C17 C13 C14 C8 178.23(14)
C12 C13 C14 C15 168.70(14)
C18 C13 C14 C15 -70.00(16)
C17 C13 C14 C15 46.73(16)
C8 C14 C15 C16 -165.71(15)
C13 C14 C15 C16 -37.20(18)
C23 O1 C16 C15 -169.57(17)
C23 O1 C16 C17 -51.1(2)
C14 C15 C16 O1 134.70(15)
C14 C15 C16 C17 12.7(2)
O1 C16 C17 C20 28.1(2)
C15 C16 C17 C20 147.17(17)
O1 C16 C17 C13 -102.84(17)
C15 C16 C17 C13 16.3(2)
C12 C13 C17 C20 79.5(2)
C18 C13 C17 C20 -48.7(2)
C14 C13 C17 C20 -164.99(16)
C12 C13 C17 C16 -153.62(14)
C18 C13 C17 C16 78.22(16)
C14 C13 C17 C16 -38.07(16)
C25 O4 C18 C13 164.91(13)
C12 C13 C18 O4 -43.87(15)
C14 C13 C18 O4 -163.25(12)
C17 C13 C18 O4 87.19(15)
C16 C17 C20 C21 149.9(2)
C13 C17 C20 C21 -87.2(2)
C16 C17 C20 C22 25.4(2)
C13 C17 C20 C22 148.25(18)
C21 C20 C22 C23 171.9(2)
C17 C20 C22 C23 -62.7(2)
C16 O1 C23 O2 -171.4(2)
C16 O1 C23 C22 13.2(3)
C20 C22 C23 O2 -130.3(3)
C20 C22 C23 O1 44.7(3)
C26 O5 C25 O4 67.5(2)
C18 O4 C25 O5 64.81(17)
